data_4031202
loop_
_publ_author_name
'Lau, C.'
'Lynton, H.'
'Passmore, J.'
'Siew, P.Y.'

_publ_section_title
;
 Crystal structure of trifluoro-oxosulphur(VI) hexafluoroarsenate(V), (O S
 F3)(+) (As F6)(-)
;
_journal_name_full
;
Journal of the Chemical Society. Dalton Transactions, Inorganic Chemistry 
(1972-)
;
_journal_page_first 2535
_journal_page_last 2538
_journal_volume 1973
_journal_year 1973
_chemical_formula_sum 'As F9 O S'
_chemical_name_systematic 'O S F3 As F6'
_space_group_IT_number 62
_symmetry_space_group_name_Hall '-P 2ac 2n'
_symmetry_space_group_name_H-M 'P n m a'
_cell_angle_alpha 90
_cell_angle_beta 90
_cell_angle_gamma 90
_cell_formula_units_Z 4
_cell_length_a 10.88
_cell_length_b 7.366
_cell_length_c 8.473
_cell_volume 679.044
_citation_journal_id_ASTM JCDTBI
_cod_data_source_file Lau_JCDTBI_1973_630.cif
_cod_data_source_block As1F9O1S1
_cod_original_cell_volume 679.0438
_cod_original_formula_sum 'As1 F9 O1 S1'
_cod_database_code 4031202

loop_
_symmetry_equiv_pos_as_xyz
x,y,z
-x+1/2,-y,z+1/2
x+1/2,-y+1/2,-z+1/2
-x,y+1/2,-z
-x,-y,-z
x-1/2,y,-z-1/2
-x-1/2,y-1/2,z-1/2
x,-y-1/2,z

loop_
_atom_site_label
_atom_site_type_symbol
_atom_site_fract_x
_atom_site_fract_y
_atom_site_fract_z
_atom_site_occupancy
_atom_site_U_iso_or_equiv
O1 O-2 0.2328 0.25 0.7065 1 0.0
F1 F-1 -0.0025 0.25 0.0099 1 0.0
F3 F-1 0.1207 0.0868 0.1907 1 0.0
As1 As+5 0.0118 0.25 0.2066 1 0.0
F4 F-1 -0.0919 0.4148 0.23 1 0.0
F2 F-1 0.0351 0.25 0.4036 1 0.0
F6 F-1 0.2887 0.4032 0.9423 1 0.0
S1 S+6 0.3033 0.25 0.8371 1 0.0
F5 F-1 0.4339 0.25 0.8099 1 0.0
